data_4322965
loop_
_publ_author_name
'Paul V. Bernhardt'
'Elizabeth J. Hayes'

_publ_section_title
;
 Aminotriazines as Locking Fragments in Macrocyclic Synthesis
;
_journal_name_full 'Inorganic Chemistry'
_journal_page_first 4214
_journal_page_last 4219
_journal_paper_doi 10.1021/ic980243g
_journal_volume 37
_journal_year 1998
_chemical_formula_sum 'C24 H54 Cl4 Cu2 N18 O20'
_chemical_formula_weight 1183.74
_chemical_name_systematic
; 
 ? 
;
_space_group_IT_number 15
_symmetry_cell_setting monoclinic
_symmetry_space_group_name_Hall '-C 2yac'
_symmetry_space_group_name_H-M 'C 1 2/n 1'
_atom_sites_solution_hydrogens geom
_atom_sites_solution_primary direct
_atom_sites_solution_secondary difmap
_audit_creation_method SHELXL
_cell_angle_alpha 90.00
_cell_angle_beta 117.82(2)
_cell_angle_gamma 90.000(9)
_cell_formula_units_Z 4
_cell_length_a 18.624(8)
_cell_length_b 17.160(2)
_cell_length_c 15.998(6)
_cell_measurement_reflns_used 25
_cell_measurement_temperature 293(2)
_cell_measurement_theta_max 12.5
_cell_measurement_theta_min 10
_cell_volume 4522(3)
_computing_cell_refinement CAD4
_computing_data_collection CAD4
_computing_data_reduction XTAL
_computing_molecular_graphics PLATON
_computing_publication_material SHELXL-93
_computing_structure_refinement 'SHELXL-93 (Sheldrick, 1993)'
_computing_structure_solution 'SHELXS-86 (Sheldrick, 1990)'
_diffrn_ambient_temperature 293(2)
_diffrn_measurement_device 'Enraf-Nonius CAD4'
_diffrn_measurement_method 'omega-2 theta scans'
_diffrn_radiation_monochromator graphite
_diffrn_radiation_source 'fine-focus sealed tube'
_diffrn_radiation_type MoK\a
_diffrn_radiation_wavelength 0.71073
_diffrn_reflns_av_R_equivalents 0.0893
_diffrn_reflns_av_sigmaI/netI 0.0378
_diffrn_reflns_limit_h_max 22
_diffrn_reflns_limit_h_min 0
_diffrn_reflns_limit_k_max 20
_diffrn_reflns_limit_k_min 0
_diffrn_reflns_limit_l_max 16
_diffrn_reflns_limit_l_min -18
_diffrn_reflns_number 4087
_diffrn_reflns_theta_max 24.97
_diffrn_reflns_theta_min 1.71
_diffrn_standards_interval_count 250
_diffrn_standards_number 3
_exptl_absorpt_coefficient_mu 1.272
_exptl_absorpt_correction_T_max 1.00
_exptl_absorpt_correction_T_min 0.50
_exptl_absorpt_correction_type empirical
_exptl_crystal_colour purple
_exptl_crystal_density_diffrn 1.739
_exptl_crystal_description prism
_exptl_crystal_F_000 2440
_exptl_crystal_size_max 0.60
_exptl_crystal_size_mid 0.60
_exptl_crystal_size_min 0.13
_refine_diff_density_max 1.437
_refine_diff_density_min -2.063
_refine_diff_density_rms 0.197
_refine_ls_extinction_method none
_refine_ls_goodness_of_fit_all 1.138
_refine_ls_goodness_of_fit_obs 1.188
_refine_ls_matrix_type full
_refine_ls_number_parameters 316
_refine_ls_number_reflns 3957
_refine_ls_number_restraints 0
_refine_ls_restrained_S_all 1.138
_refine_ls_restrained_S_obs 1.188
_refine_ls_R_factor_all 0.1165
_refine_ls_R_factor_obs 0.0898
_refine_ls_shift/esd_max -0.001
_refine_ls_shift/esd_mean 0.000
_refine_ls_structure_factor_coef Fsqd
_refine_ls_weighting_details 'w=1/[\s^2^(Fo^2^)+(0.1885P)^2^+4.0423P] where P=(Fo^2^+2Fc^2^)/3'
_refine_ls_weighting_scheme calc
_refine_ls_wR_factor_all 0.2653
_refine_ls_wR_factor_obs 0.2344
_reflns_number_observed 2881
_reflns_number_total 3957
_reflns_observed_criterion >2sigma(I)
_cod_data_source_file ic980243g_2.cif
_cod_data_source_block 1234eh7
_cod_depositor_comments
;
The following automatic conversions were performed:

'_refine_ls_weighting_scheme' value 'calc
w=1/[\s^2^(Fo^2^)+(0.1885P)^2^+4.0423P] where P=(Fo^2^+2Fc^2^)/3' was
changed to 'calc'. New tag '_refine_ls_weighting_details' was
created. The value of the new tag was set to
'w=1/[\s^2^(Fo^2^)+(0.1885P)^2^+4.0423P] where P=(Fo^2^+2Fc^2^)/3'.

Automatic conversion script
Id: cif_fix_values 3143 2015-03-26 13:38:13Z robertas 
;
_cod_original_cell_volume 4521.8(26)
_cod_original_sg_symbol_H-M 'C 1 2/c 1'
_cod_database_code 4322965

loop_
_symmetry_equiv_pos_as_xyz
'x, y, z'
'-x+1/2, y, -z+1/2'
'x+1/2, y+1/2, z'
'-x+1, y+1/2, -z+1/2'
'-x, -y, -z'
'x-1/2, -y, z-1/2'
'-x+1/2, -y+1/2, -z'
'x, -y+1/2, z-1/2'

loop_
_atom_site_aniso_label
_atom_site_aniso_U_11
_atom_site_aniso_U_22
_atom_site_aniso_U_33
_atom_site_aniso_U_23
_atom_site_aniso_U_13
_atom_site_aniso_U_12
Cu1 0.0258(5) 0.0347(5) 0.0395(5) 0.0040(3) 0.0220(4) -0.0006(3)
N1 0.033(3) 0.028(3) 0.043(3) 0.000(2) 0.024(3) 0.002(2)
N2 0.031(3) 0.040(3) 0.045(3) 0.011(2) 0.022(3) 0.008(2)
N3 0.026(3) 0.048(3) 0.050(3) 0.005(3) 0.024(3) 0.002(2)
N4 0.032(3) 0.036(3) 0.040(3) 0.008(2) 0.027(2) 0.002(2)
C1 0.032(4) 0.031(3) 0.045(4) -0.007(3) 0.020(3) -0.001(3)
C2 0.042(4) 0.034(3) 0.059(4) 0.007(3) 0.030(4) 0.001(3)
C3 0.038(4) 0.045(4) 0.063(5) 0.018(3) 0.033(4) 0.000(3)
C4 0.043(4) 0.051(4) 0.047(4) 0.006(3) 0.027(4) 0.002(3)
C5 0.034(4) 0.076(6) 0.046(4) 0.004(4) 0.014(4) -0.006(4)
C6 0.037(4) 0.053(4) 0.055(4) 0.002(4) 0.024(4) -0.008(3)
C7 0.034(4) 0.066(5) 0.065(5) 0.008(4) 0.033(4) -0.011(3)
C8 0.039(4) 0.061(5) 0.055(4) 0.014(4) 0.034(4) -0.002(3)
C9 0.035(4) 0.046(4) 0.039(3) 0.003(3) 0.025(3) 0.004(3)
C10 0.025(3) 0.038(3) 0.031(3) 0.003(3) 0.018(3) 0.003(3)
C11 0.035(4) 0.044(4) 0.038(3) 0.008(3) 0.026(3) 0.002(3)
C12 0.040(4) 0.035(4) 0.052(4) 0.002(3) 0.031(3) 0.004(3)
N5 0.028(3) 0.034(3) 0.041(3) -0.002(2) 0.021(2) 0.004(2)
N6 0.026(3) 0.033(3) 0.043(3) -0.001(2) 0.021(2) -0.003(2)
N7 0.035(3) 0.034(3) 0.051(3) 0.010(2) 0.030(3) 0.004(2)
N8 0.043(3) 0.036(3) 0.069(4) 0.005(3) 0.044(3) 0.006(3)
N9 0.069(5) 0.034(3) 0.111(6) 0.012(3) 0.068(5) 0.005(3)
O1 0.043(3) 0.044(3) 0.075(4) 0.016(2) 0.045(3) 0.007(2)
Cl1 0.0516(12) 0.0483(10) 0.0591(11) -0.0032(8) 0.0367(10) -0.0032(8)
O11 0.197(11) 0.214(12) 0.088(6) -0.060(7) 0.087(7) -0.159(10)
O12 0.268(15) 0.101(7) 0.134(8) -0.041(6) 0.144(10) -0.106(9)
O13 0.176(10) 0.108(6) 0.185(9) -0.041(6) 0.164(9) -0.048(7)
O14 0.108(9) 0.231(16) 0.224(15) -0.015(11) 0.072(10) 0.075(9)
Cl2 0.047(4) 0.052(3) 0.057(4) 0.001(2) 0.033(3) 0.007(3)
Cl2' 0.110(9) 0.065(4) 0.135(8) 0.022(5) 0.099(8) 0.035(5)
O21 0.241(14) 0.232(13) 0.163(9) 0.103(9) 0.173(10) 0.175(12)
O22 0.256(15) 0.098(7) 0.242(13) 0.043(8) 0.200(13) 0.093(9)
O23 0.118(8) 0.169(11) 0.176(10) 0.101(9) 0.083(8) 0.046(8)
OW1 0.106(17) 0.076(9) 0.152(16) 0.005(11) 0.071(13) -0.011(9)

loop_
_atom_site_label
_atom_site_type_symbol
_atom_site_fract_x
_atom_site_fract_y
_atom_site_fract_z
_atom_site_U_iso_or_equiv
_atom_site_thermal_displace_type
_atom_site_occupancy
_atom_site_calc_flag
_atom_site_refinement_flags
_atom_site_disorder_group
Cu1 Cu 0.03147(5) 0.23431(4) 0.21520(5) 0.0307(3) Uani 1 d . .
N1 N 0.1383(3) 0.2937(3) 0.2563(4) 0.0325(12) Uani 1 d . .
H1 H 0.1634(3) 0.2697(3) 0.2264(4) 0.039 Uiso 1 calc R .
N2 N -0.0154(3) 0.3134(3) 0.1114(4) 0.0369(13) Uani 1 d . .
H2 H -0.0474(3) 0.3461(3) 0.1244(4) 0.044 Uiso 1 calc R .
N3 N -0.0762(3) 0.1821(3) 0.1759(4) 0.0387(13) Uani 1 d . .
H3 H -0.1071(3) 0.2151(3) 0.1903(4) 0.046 Uiso 1 calc R .
N4 N 0.0729(3) 0.1599(3) 0.3249(4) 0.0319(12) Uani 1 d . .
H4 H 0.0936(3) 0.1185(3) 0.3077(4) 0.038 Uiso 1 calc R .
C1 C 0.1981(4) 0.2932(4) 0.3580(5) 0.0355(14) Uani 1 d . .
H1A H 0.2504(4) 0.3109(4) 0.3658(5) 0.043 Uiso 1 calc R .
H1B H 0.1806(4) 0.3288(4) 0.3921(5) 0.043 Uiso 1 calc R .
C2 C 0.1160(4) 0.3713(4) 0.2136(5) 0.042(2) Uani 1 d . .
H2A H 0.1630(4) 0.3973(4) 0.2157(5) 0.051 Uiso 1 calc R .
H2B H 0.0950(4) 0.4029(4) 0.2476(5) 0.051 Uiso 1 calc R .
C3 C 0.0516(4) 0.3600(4) 0.1122(6) 0.045(2) Uani 1 d . .
H3A H 0.0313(4) 0.4102(4) 0.0827(6) 0.054 Uiso 1 calc R .
H3B H 0.0746(4) 0.3333(4) 0.0768(6) 0.054 Uiso 1 calc R .
C4 C -0.0657(5) 0.2782(4) 0.0188(5) 0.045(2) Uani 1 d . .
H4A H -0.0339(5) 0.2401(4) 0.0056(5) 0.054 Uiso 1 calc R .
H4B H -0.0828(5) 0.3182(4) -0.0295(5) 0.054 Uiso 1 calc R .
C5 C -0.1391(5) 0.2393(5) 0.0152(6) 0.054(2) Uani 1 d . .
H5A H -0.1763(5) 0.2272(5) -0.0501(6) 0.065 Uiso 1 calc R .
H5B H -0.1662(5) 0.2760(5) 0.0374(6) 0.065 Uiso 1 calc R .
C6 C -0.1219(5) 0.1650(4) 0.0733(5) 0.048(2) Uani 1 d . .
H6A H -0.1727(5) 0.1396(4) 0.0596(5) 0.057 Uiso 1 calc R .
H6B H -0.0906(5) 0.1296(4) 0.0557(5) 0.057 Uiso 1 calc R .
C7 C -0.0617(5) 0.1115(5) 0.2346(6) 0.051(2) Uani 1 d . .
H7A H -0.0436(5) 0.0691(5) 0.2089(6) 0.061 Uiso 1 calc R .
H7B H -0.1116(5) 0.0956(5) 0.2349(6) 0.061 Uiso 1 calc R .
C8 C 0.0020(5) 0.1298(5) 0.3333(6) 0.047(2) Uani 1 d . .
H8A H -0.0177(5) 0.1687(5) 0.3616(6) 0.056 Uiso 1 calc R .
H8B H 0.0166(5) 0.0832(5) 0.3722(6) 0.056 Uiso 1 calc R .
C9 C 0.1392(4) 0.1900(4) 0.4125(5) 0.0368(15) Uani 1 d . .
H9A H 0.1198(4) 0.2330(4) 0.4357(5) 0.044 Uiso 1 calc R .
H9B H 0.1583(4) 0.1494(4) 0.4602(5) 0.044 Uiso 1 calc R .
C10 C 0.2548(4) 0.1621(4) 0.3868(4) 0.0294(13) Uani 1 d . .
C11 C 0.3658(4) 0.1317(4) 0.3675(5) 0.0350(14) Uani 1 d . .
C12 C 0.2804(4) 0.0346(4) 0.3826(5) 0.039(2) Uani 1 d . .
N5 N 0.2060(3) 0.2163(3) 0.3960(4) 0.0325(12) Uani 1 d . .
N6 N 0.3161(3) 0.1870(3) 0.3717(4) 0.0322(12) Uani 1 d . .
N7 N 0.2338(3) 0.0882(3) 0.3909(4) 0.0359(13) Uani 1 d . .
N8 N 0.3462(4) 0.0532(3) 0.3727(4) 0.0419(14) Uani 1 d . .
H8 H 0.3766(4) 0.0168(3) 0.3694(4) 0.050 Uiso 1 calc R .
N9 N 0.2629(5) -0.0400(4) 0.3823(6) 0.061(2) Uani 1 d . .
H9C H 0.2208(5) -0.0537(4) 0.3875(6) 0.073 Uiso 1 calc R .
H9D H 0.2936(5) -0.0749(4) 0.3768(6) 0.073 Uiso 1 calc R .
O1 O 0.4271(3) 0.1451(3) 0.3597(4) 0.0470(13) Uani 1 d . .
Cl1 Cl 0.17094(12) -0.02720(11) 0.56121(14) 0.0487(5) Uani 1 d . .
O11 O 0.1396(8) -0.0457(8) 0.4659(7) 0.158(6) Uani 1 d . .
O12 O 0.2020(9) 0.0451(6) 0.5838(8) 0.148(5) Uani 1 d . .
O13 O 0.1166(7) -0.0424(5) 0.5984(8) 0.124(4) Uani 1 d . .
O14 O 0.2282(8) -0.0853(9) 0.6033(12) 0.189(7) Uani 1 d . .
Cl2 Cl -0.0170(6) 0.3997(5) 0.3489(5) 0.049(2) Uani 0.45(2) d P 1
Cl2' Cl -0.0555(12) 0.3811(6) 0.3167(12) 0.086(4) Uani 0.55(2) d P 2
O21 O -0.0773(9) 0.4002(8) 0.3820(9) 0.181(7) Uani 1 d . .
O22 O 0.0007(10) 0.3263(6) 0.3391(11) 0.166(6) Uani 1 d . .
O23 O -0.0513(7) 0.4416(8) 0.2652(9) 0.149(5) Uani 1 d . .
O24 O 0.0603(22) 0.4236(18) 0.4048(23) 0.166(14) Uiso 0.45(2) d P 1
O24' O -0.1262(20) 0.3350(17) 0.2226(22) 0.197(14) Uiso 0.55(2) d P 2
OW1 O 0.2735(12) -0.1818(9) 0.7398(17) 0.107(6) Uani 0.50 d P .

loop_
_atom_type_symbol
_atom_type_description
_atom_type_scat_dispersion_real
_atom_type_scat_dispersion_imag
_atom_type_scat_source
C C 0.0033 0.0016 'International Tables Vol C Tables 4.2.6.8 and 6.1.1.4'
H H 0.0000 0.0000 'International Tables Vol C Tables 4.2.6.8 and 6.1.1.4'
N N 0.0061 0.0033 'International Tables Vol C Tables 4.2.6.8 and 6.1.1.4'
O O 0.0106 0.0060 'International Tables Vol C Tables 4.2.6.8 and 6.1.1.4'
Cu Cu 0.3201 1.2651 'International Tables Vol C Tables 4.2.6.8 and 6.1.1.4'
Cl Cl 0.1484 0.1585 'International Tables Vol C Tables 4.2.6.8 and 6.1.1.4'

loop_
_geom_angle_atom_site_label_1
_geom_angle_atom_site_label_2
_geom_angle_atom_site_label_3
_geom_angle
_geom_angle_site_symmetry_1
_geom_angle_site_symmetry_3
_geom_angle_publ_flag
N2 Cu1 N4 174.7(2) . . ?
N2 Cu1 N3 93.3(2) . . ?
N4 Cu1 N3 84.8(2) . . ?
N2 Cu1 N1 84.9(2) . . ?
N4 Cu1 N1 96.7(2) . . ?
N3 Cu1 N1 176.5(2) . . ?
N2 Cu1 O1 98.2(2) . 2 ?
N4 Cu1 O1 86.9(2) . 2 ?
N3 Cu1 O1 93.9(2) . 2 ?
N1 Cu1 O1 89.3(2) . 2 ?
N2 Cu1 O22 92.9(3) . . ?
N4 Cu1 O22 82.1(3) . . ?
N3 Cu1 O22 88.2(4) . . ?
N1 Cu1 O22 88.9(4) . . ?
O1 Cu1 O22 168.5(3) 2 . ?
C2 N1 C1 114.9(5) . . ?
C2 N1 Cu1 106.3(4) . . ?
C1 N1 Cu1 118.0(4) . . ?
C4 N2 C3 111.9(5) . . ?
C4 N2 Cu1 112.6(4) . . ?
C3 N2 Cu1 108.7(4) . . ?
C7 N3 C6 112.4(6) . . ?
C7 N3 Cu1 107.9(4) . . ?
C6 N3 Cu1 114.0(4) . . ?
C9 N4 C8 115.2(5) . . ?
C9 N4 Cu1 114.9(4) . . ?
C8 N4 Cu1 107.8(4) . . ?
N5 C1 N1 110.2(5) . . ?
N1 C2 C3 107.1(6) . . ?
N2 C3 C2 108.8(6) . . ?
N2 C4 C5 111.4(6) . . ?
C4 C5 C6 114.9(7) . . ?
N3 C6 C5 111.0(6) . . ?
N3 C7 C8 108.5(6) . . ?
N4 C8 C7 106.1(5) . . ?
N5 C9 N4 110.2(5) . . ?
N7 C10 N6 127.1(6) . . ?
N7 C10 N5 114.7(5) . . ?
N6 C10 N5 118.1(6) . . ?
O1 C11 N6 124.4(6) . . ?
O1 C11 N8 117.6(6) . . ?
N6 C11 N8 118.0(5) . . ?
N7 C12 N9 120.4(6) . . ?
N7 C12 N8 121.8(6) . . ?
N9 C12 N8 117.8(6) . . ?
C10 N5 C1 121.8(5) . . ?
C10 N5 C9 118.6(5) . . ?
C1 N5 C9 115.9(5) . . ?
C10 N6 C11 116.4(5) . . ?
C12 N7 C10 115.9(5) . . ?
C12 N8 C11 120.6(5) . . ?
C11 O1 Cu1 137.3(4) . 2 ?
O12 Cl1 O14 113.4(10) . . ?
O12 Cl1 O11 114.4(6) . . ?
O14 Cl1 O11 101.6(10) . . ?
O12 Cl1 O13 111.0(6) . . ?
O14 Cl1 O13 101.7(9) . . ?
O11 Cl1 O13 113.7(6) . . ?
O22 Cl2 O24 96.8(16) . . ?
O22 Cl2 O23 113.9(10) . . ?
O24 Cl2 O23 110.5(16) . . ?
O22 Cl2 O21 109.0(10) . . ?
O24 Cl2 O21 121.5(16) . . ?
O23 Cl2 O21 105.3(8) . . ?
O22 Cl2' O21 117.2(11) . . ?
O22 Cl2' O23 116.6(10) . . ?
O21 Cl2' O23 114.6(11) . . ?
O22 Cl2' O24' 95.7(15) . . ?
O21 Cl2' O24' 115.2(18) . . ?
O23 Cl2' O24' 93.4(15) . . ?
Cl2' O22 Cu1 127.4(11) . . ?
Cl2 O22 Cu1 139.7(8) . . ?

loop_
_geom_bond_atom_site_label_1
_geom_bond_atom_site_label_2
_geom_bond_distance
_geom_bond_site_symmetry_2
_geom_bond_publ_flag
Cu1 N2 2.003(5) . ?
Cu1 N4 2.010(5) . ?
Cu1 N3 2.011(6) . ?
Cu1 N1 2.051(5) . ?
Cu1 O1 2.288(5) 2 ?
Cu1 O22 2.794(10) . ?
N1 C2 1.466(8) . ?
N1 C1 1.482(8) . ?
N2 C4 1.464(10) . ?
N2 C3 1.476(8) . ?
N3 C7 1.479(10) . ?
N3 C6 1.484(10) . ?
N4 C9 1.464(9) . ?
N4 C8 1.481(8) . ?
C1 N5 1.432(8) . ?
C2 C3 1.514(11) . ?
C4 C5 1.497(11) . ?
C5 C6 1.522(11) . ?
C7 C8 1.500(12) . ?
C9 N5 1.458(8) . ?
C10 N7 1.338(8) . ?
C10 N6 1.343(8) . ?
C10 N5 1.356(8) . ?
C11 O1 1.228(8) . ?
C11 N6 1.348(8) . ?
C11 N8 1.408(9) . ?
C12 N7 1.314(9) . ?
C12 N9 1.320(9) . ?
C12 N8 1.345(9) . ?
O1 Cu1 2.288(5) 2 ?
Cl1 O12 1.344(8) . ?
Cl1 O14 1.384(12) . ?
Cl1 O11 1.391(8) . ?
Cl1 O13 1.417(7) . ?
Cl2 O22 1.331(11) . ?
Cl2 O24 1.36(4) . ?
Cl2 O23 1.385(12) . ?
Cl2 O21 1.449(13) . ?
Cl2' O22 1.325(12) . ?
Cl2' O21 1.328(12) . ?
Cl2' O23 1.351(12) . ?
Cl2' O24' 1.67(4) . ?
OW1 OW1 1.07(3) 2_556 ?
